data_6000515
loop_
_publ_author_name
'Torben R. Jensen'
'Rita G. Hazell'
'Thomas Vosegaard'
'Hans J. Jakobsen'

_publ_contact_author 'Torben R. Jensen'
_publ_contact_author_address
;  Condensed Matter Physics and Chemistry Department
   Risoe National Laboratory
   Postbox 49
   Frederiksborgvej 399
   DK-4000 Roskilde
   Denmark
;
_publ_contact_author_email torben.rene.jensen@risoe.dk
_publ_contact_author_fax '+45 4677 4790'
_publ_contact_author_phone '+45 4677 4745'
_publ_section_title
;
 New rubidium zinc hydrogen phosphate, Rb2Zn2(HPO4)(3): Synthesis, crystal
 structure, and P-31 single-crystal nmr
;
_journal_name_full 'Inorganic Chemistry'
_journal_page_first 2026
_journal_page_last 2032
_journal_paper_doi 10.1021/ic9906757
_journal_volume 39
_journal_year 2000
_chemical_formula_structural Rb~2~Zn~2~(HPO~4~)~3~
_chemical_formula_sum 'H3 O12 P3 Rb2 Zn2'
_chemical_formula_weight 589.63
_chemical_name_systematic 'dirubidium dizinc tri monohydrogenphosphate'
_space_group_IT_number 14
_space_group_name_H-M_alt 'P 1 21/c 1'
_symmetry_cell_setting monoclinic
_symmetry_space_group_name_Hall '-P 2ybc'
_symmetry_space_group_name_H-M 'P 1 21/c 1'
_atom_type_scat_source IntTabIV
_cell_angle_alpha 90.000
_cell_angle_beta 96.100(1)
_cell_angle_gamma 90.000
_cell_formula_units_Z 4
_cell_length_a 12.5880(4)
_cell_length_b 12.7170(8)
_cell_length_c 7.5827(8)
_cell_measurement_reflns_used 8192
_cell_measurement_temperature 120
_cell_measurement_theta_max 31
_cell_measurement_theta_min 2
_cell_volume 1207.0(1)
_computing_cell_refinement 'SAINT (Siemens, 1995)'
_computing_data_collection 'SMART (Siemens, 1995)'
_computing_data_reduction 'SAINT (Siemens, 1995)'
_computing_molecular_graphics
;
 ATOMS ver. 4.0
 E. Dowty (1997), Program ATOMS 4.0, Shape Software,
 521 Hidden Valley Road, Kingsport, TN 37663, USA
;
_computing_publication_material KRYSTAL
_computing_structure_refinement
;
 KRYSTAL
 Hazell,A. (1995). KRYSTAL, An integrated system of
 crystallographic programs. Aarhus University, Denmark.

 Modified ORFLS(1962)
 Busing,W.T., Martin,K.O. & Levy,H.A. (1962). ORFLS. Report
 ORNL-TM-305. Oak Ridge National Laboratory, Tennessee, USA.
;
_computing_structure_solution
;
 SIR92
 Altomare,A., Cascarano,G., Giacovazzo,C., Guagliardi,A.,
 Burla,M.C., Polidori,G. & Camalli,M. (1994).
 J.Appl. Cryst. 27, 435.
;
_diffrn_ambient_temperature 120
_diffrn_measurement_device 'Siemens SMART CCD diffractometer'
_diffrn_measurement_method '\w rotation with narrow frames '
_diffrn_radiation_monochromator graphite
_diffrn_radiation_source 'x-ray tube'
_diffrn_radiation_type 'Mo K\a'
_diffrn_radiation_wavelength 0.71073
_diffrn_reflns_av_R_equivalents 0.083
_diffrn_reflns_limit_h_max 17
_diffrn_reflns_limit_h_min -18
_diffrn_reflns_limit_k_max 17
_diffrn_reflns_limit_k_min -18
_diffrn_reflns_limit_l_max 10
_diffrn_reflns_limit_l_min -10
_diffrn_reflns_number 14836
_diffrn_reflns_reduction_process 14836
_diffrn_reflns_theta_max 31
_diffrn_reflns_theta_min 2
_exptl_absorpt_coefficient_mu 12.32
_exptl_absorpt_correction_T_max 0.69
_exptl_absorpt_correction_T_min 0.30
_exptl_absorpt_correction_type SADABS
_exptl_crystal_colour colourless
_exptl_crystal_density_diffrn 3.27
_exptl_crystal_density_meas ?
_exptl_crystal_density_method 'not measured'
_exptl_crystal_description fragment
_exptl_crystal_F_000 1112
_exptl_crystal_size_max 0.2
_exptl_crystal_size_mid 0.1
_exptl_crystal_size_min 0.04
_refine_diff_density_max 2.0(2)
_refine_diff_density_min -1.6(2)
_refine_ls_extinction_coef 37(3)
_refine_ls_extinction_method
;
B-C type 1
Lorentzian isotropic (1974)B-C
;
_refine_ls_goodness_of_fit_obs 1.37
_refine_ls_hydrogen_treatment refU
_refine_ls_matrix_type full
_refine_ls_number_constraints 0
_refine_ls_number_parameters 176
_refine_ls_number_reflns 2691
_refine_ls_number_restraints 0
_refine_ls_R_factor_obs 0.036
_refine_ls_shift/esd_max 0.157
_refine_ls_shift/esd_mean 0.002
_refine_ls_structure_factor_coef F
_refine_ls_weighting_details 'w = 1/{[\s~cs~(F^2^)+F^2^]^1/2^-|F|}^2^'
_refine_ls_weighting_scheme calc
_refine_ls_wR_factor_obs 0.045
_reflns_number_observed 2691
_reflns_number_total 3698
_reflns_observed_criterion I>3\s(I)
_cod_depositor_comments
;
The following automatic conversions were performed:

'_exptl_crystal_density_meas' value 'not measured' was changed to '?'
- the value is perceived as not measured.

Automatic conversion script
Id: cif_fix_values 3008 2015-01-20 13:52:24Z robertas 

The following automatic conversions were performed:

'_refine_ls_weighting_scheme' value
'1/{[\s~cs~(F^2^)+F^2^]^1/2^-|F|}^2^' was changed to 'calc'. New tag
'_refine_ls_weighting_details' was created. The value of the new tag
was set to 'w = 1/{[\s~cs~(F^2^)+F^2^]^1/2^-|F|}^2^'.

Automatic conversion script
Id: cif_fix_values 3143 2015-03-26 13:38:13Z robertas 
;
_cod_database_code 6000515

loop_
_symmetry_equiv_pos_as_xyz
+x,+y,+z
+x,1/2-y,1/2+z
-x,-y,-z
-x,1/2+y,1/2-z

loop_
_atom_site_aniso_label
_atom_site_aniso_U_11
_atom_site_aniso_U_22
_atom_site_aniso_U_33
_atom_site_aniso_U_12
_atom_site_aniso_U_13
_atom_site_aniso_U_23
Rb1 0.0197(3) 0.0273(3) 0.0193(3) -0.0022(2) 0.0008(2) -0.0014(2)
Rb2 0.0071(2) 0.0180(2) 0.0144(2) 0.0011(2) 0.0005(2) 0.0035(2)
Zn1 0.0042(2) 0.0073(2) 0.0109(3) -0.0008(2) -0.0011(2) -0.0005(2)
Zn2 0.0028(2) 0.0104(3) 0.0128(3) 0.0012(2) -0.0010(2) 0.0000(2)
P1 0.0041(5) 0.0084(5) 0.0096(5) -0.0018(4) 0.0004(4) -0.0017(4)
O1 0.004(1) 0.014(2) 0.021(2) -0.001(1) 0.000(1) 0.001(1)
O2 0.021(2) 0.014(2) 0.014(2) -0.003(1) 0.007(2) -0.005(1)
O3 0.017(2) 0.013(2) 0.014(2) -0.009(1) -0.002(1) 0.000(1)
O4 0.007(2) 0.023(2) 0.012(2) 0.005(1) -0.003(1) 0.004(1)
P2 0.0018(5) 0.0057(5) 0.0101(5) -0.0001(4) -0.0022(4) 0.0005(4)
O5 0.008(2) 0.018(2) 0.018(2) 0.005(1) -0.005(1) 0.003(1)
O6 0.012(2) 0.008(1) 0.013(2) -0.005(1) -0.004(1) -0.002(1)
O7 0.007(2) 0.018(2) 0.013(2) 0.001(1) -0.001(1) -0.004(1)
O8 0.009(2) 0.014(2) 0.018(2) -0.006(1) -0.005(1) 0.004(1)
P3 0.0021(5) 0.0086(5) 0.0121(5) 0.0025(4) -0.0019(4) -0.0016(4)
O9 0.004(1) 0.019(2) 0.015(2) 0.006(1) -0.001(1) 0.001(1)
O10 0.007(2) 0.014(2) 0.018(2) 0.000(1) 0.001(1) -0.003(1)
O11 0.009(2) 0.015(2) 0.021(2) 0.006(1) -0.006(1) -0.008(1)
O12 0.007(2) 0.029(2) 0.015(2) 0.006(1) 0.000(1) 0.008(1)

loop_
_atom_site_label
_atom_site_fract_x
_atom_site_fract_y
_atom_site_fract_z
_atom_site_U_iso_or_equiv
_atom_site_thermal_displace_type
Rb1 -0.36941(4) 0.12050(4) 0.62488(7) 0.0222(3) Uij
Rb2 0.14458(3) 0.12898(4) 1.10389(6) 0.0132(2) Uij
Zn1 -0.04815(4) 0.10354(4) 0.65436(7) 0.0076(2) Uij
Zn2 -0.33763(4) 0.05181(4) 0.13292(7) 0.0088(3) Uij
P1 -0.14946(9) 0.17971(9) 1.01186(15) 0.0074(5) Uij
O1 -0.2654(2) 0.1773(2) 1.0516(4) 0.013(2) Uij
O2 -0.1312(3) 0.1112(3) 0.8556(4) 0.016(2) Uij
O3 -0.1132(3) 0.2926(2) 0.9831(4) 0.015(2) Uij
O4 -0.0767(3) 0.1329(3) 1.1744(4) 0.015(2) Uij
P2 0.17346(9) 0.07887(8) 0.5788(1) 0.0061(5) Uij
O5 0.2594(2) 0.0049(2) 0.6552(4) 0.015(2) Uij
O6 0.1011(2) 0.0310(2) 0.4264(4) 0.012(2) Uij
O7 0.1050(3) 0.1234(2) 0.7165(4) 0.013(2) Uij
O8 0.2293(3) 0.1723(2) 0.4878(4) 0.014(2) Uij
P3 0.43721(9) 0.13548(9) 0.0982(2) 0.0078(5) Uij
O9 0.5321(3) 0.0996(2) 0.2257(4) 0.013(2) Uij
O10 0.3536(2) 0.0485(2) 0.0619(4) 0.013(2) Uij
O11 0.3861(2) 0.2336(3) 0.1655(4) 0.016(2) Uij
O12 0.4862(3) 0.1617(3) -0.0804(5) 0.017(2) Uij
H4 -0.0888 0.1575 1.2768 0.028(17) Uiso
H8 0.2807 0.1909 0.5232 0.066(28) Uiso
H12 0.4526 0.1967 -0.1654 0.142(47) Uiso

loop_
_geom_angle_atom_site_label_1
_geom_angle_atom_site_label_2
_geom_angle_atom_site_label_3
_geom_angle
_geom_angle_site_symmetry_1
_geom_angle_site_symmetry_2
_geom_angle_site_symmetry_3
_geom_angle_publ_flag
O1 Rb1 O12 107.20(9) 2_554 . 1_456 yes
O1 Rb1 O5 94.56(8) 2_554 . 3_556 yes
O1 Rb1 O9 91.69(9) 2_554 . 1_455 yes
O1 Rb1 O10 136.82(9) 2_554 . 3_556 yes
O5 Rb1 O12 158.25(9) 3_556 . 1_456 yes
O9 Rb1 O12 120.63(9) 1_455 . 1_456 yes
O10 Rb1 O12 64.44(8) 3_556 . 1_456 yes
O5 Rb1 O9 57.17(8) 3_556 . 1_455 yes
O5 Rb1 O10 99.58(8) 3_556 . 3_556 yes
O9 Rb1 O10 130.04(8) 1_455 . 3_556 yes
O6 Rb2 O10 101.61(9) 1_556 . 1_556 yes
O4 Rb2 O6 64.66(9) . . 1_556 yes
O6 Rb2 O8 138.42(9) 1_556 . 2_555 yes
O6 Rb2 O7 145.40(9) 1_556 . . yes
O6 Rb2 O8 48.51(8) 1_556 . 1_556 yes
O2 Rb2 O6 57.50(9) 3_557 . 1_556 yes
O4 Rb2 O10 159.77(9) . . 1_556 yes
O8 Rb2 O10 84.64(9) 2_555 . 1_556 yes
O7 Rb2 O10 86.58(9) . . 1_556 yes
O8 Rb2 O10 86.47(9) 1_556 . 1_556 yes
O2 Rb2 O10 73.62(9) 3_557 . 1_556 yes
O4 Rb2 O8 115.55(9) . . 2_555 yes
O4 Rb2 O7 96.99(9) . . . yes
O4 Rb2 O8 93.81(9) . . 1_556 yes
O2 Rb2 O4 86.25(9) 3_557 . . yes
O7 Rb2 O8 75.31(9) . . 2_555 yes
O8 Rb2 O8 91.71(8) 2_555 . 1_556 yes
O2 Rb2 O8 156.44(9) 3_557 . 2_555 yes
O7 Rb2 O8 165.79(8) . . 1_556 yes
O2 Rb2 O7 94.07(9) 3_557 . . yes
O2 Rb2 O8 95.83(9) 3_557 . 1_556 yes
O2 Rb2 O8 95.83(9) 3_557 . 1_556 yes
O2 Zn1 O6 95.6(1) . . 3_556 yes
O6 Zn1 O7 119.6(1) 3_556 . . yes
O3 Zn1 O6 106.4(1) 2_554 . 3_556 yes
O2 Zn1 O7 113.8(1) . . . yes
O2 Zn1 O3 105.3(1) . . 2_554 yes
O3 Zn1 O7 113.8(1) 2_554 . . yes
O5 Zn2 O10 112.9(1) 3_556 . 3_555 yes
O5 Zn2 O9 101.0(1) 3_556 . 1_455 yes
O1 Zn2 O5 110.6(1) 1_554 . 3_556 yes
O9 Zn2 O10 117.1(1) 1_455 . 3_555 yes
O1 Zn2 O10 107.9(1) 1_554 . 3_555 yes
O1 Zn2 O9 107.2(1) 1_554 . 1_455 yes
O1 P1 O2 111.9(2) . . . yes
O2 P1 O3 111.0(2) . . . yes
O2 P1 O4 105.8(2) . . . yes
O1 P1 O3 110.8(2) . . . yes
O1 P1 O4 109.1(2) . . . yes
O3 P1 O4 108.0(2) . . . yes
Zn2 O1 P1 124.3(2) 1_556 . . yes
Zn1 O2 P1 141.8(2) . . . yes
P1 O3 H4 123.6(2) . . 2_554 yes
Zn1 O3 P1 130.2(2) 2_555 . . yes
Zn1 O3 H4 104.3(1) 2_555 . 2_554 yes
P1 O4 H4 115.0(3) . . . yes
O5 P2 O6 113.0(2) . . . yes
O5 P2 O7 113.8(2) . . . yes
O5 P2 O8 107.7(2) . . . yes
O6 P2 O7 109.3(2) . . . yes
O6 P2 O8 103.2(2) . . . yes
O7 P2 O8 109.2(2) . . . yes
Zn2 O5 P2 146.8(2) 3_556 . . yes
Zn1 O6 P2 139.6(2) 3_556 . . yes
Zn1 O7 P2 113.6(2) . . . yes
P2 O8 H8 120.9(3) . . . yes
O9 P3 O11 111.3(2) . . . yes
O10 P3 O11 110.3(2) . . . yes
O11 P3 O12 109.4(2) . . . yes
O9 P3 O10 112.0(2) . . . yes
O9 P3 O12 104.8(2) . . . yes
O10 P3 O12 108.8(2) . . . yes
Zn2 O9 P3 119.8(2) 1_655 . . yes
Zn2 O10 P3 128.6(2) 3_555 . . yes
P3 O11 H12 119.3(2) . . 2_555 yes
P3 O11 H8 121.6(2) . . 2_554 yes
H8 O11 H12 115.2(2) 2_554 . 2_555 yes
P3 O12 H12 123.1(3) . . . yes

loop_
_geom_bond_atom_site_label_1
_geom_bond_atom_site_label_2
_geom_bond_distance
_geom_bond_site_symmetry_1
_geom_bond_site_symmetry_2
_geom_bond_publ_flag
Rb1 O1 2.965(3) . 2_554 yes
Rb1 O12 3.071(3) . 1_456 yes
Rb1 O5 3.098(3) . 3_556 yes
Rb1 O9 3.158(3) . 1_455 yes
Rb1 O10 3.194(3) . 3_556 yes
Rb2 O6 2.849(3) . 1_556 yes
Rb2 O10 2.872(3) . 1_556 yes
Rb2 O4 2.892(3) . . yes
Rb2 O8 2.915(3) . 2_555 yes
Rb2 O7 2.928(3) . . yes
Rb2 O8 3.042(3) . 1_556 yes
Rb2 O2 3.076(3) . 3_557 yes
Zn1 O6 1.913(3) . 3_556 yes
Zn1 O2 1.941(3) . . yes
Zn1 O7 1.952(3) . . yes
Zn1 O3 1.969(3) . 2_554 yes
Zn2 O5 1.932(3) . 3_556 yes
Zn2 O10 1.946(3) . 3_555 yes
Zn2 O9 1.949(3) . 1_455 yes
Zn2 O1 1.967(3) . 1_554 yes
P1 O2 1.508(3) . . yes
P1 O1 1.521(3) . . yes
P1 O3 1.529(3) . . yes
P1 O4 1.572(3) . . yes
P2 O5 1.503(3) . . yes
P2 O6 1.521(3) . . yes
P2 O7 1.531(3) . . yes
P2 O8 1.576(3) . . yes
P3 O11 1.517(3) . . yes
P3 O9 1.525(3) . . yes
P3 O10 1.531(3) . . yes
P3 O12 1.582(3) . . yes

loop_
_geom_hbond_atom_site_label_D
_geom_hbond_atom_site_label_H
_geom_hbond_atom_site_label_A
_geom_hbond_distance_DH
_geom_hbond_distance_HA
_geom_hbond_distance_DA
_geom_hbond_angle_DHA
_geom_hbond_site_symmetry_A
O4 H4 O3 0.865 1.745 2.610 179.87 2_554
O8 H8 O11 0.714 1.883 2.566 160.08 2_554
O12 H12 O11 0.857 1.703 2.561 179.82 2_555
